data_1505869
loop_
_publ_author_name
'Swidorski, Jacob J.'
'Wang, Jiashi'
'Hsung, Richard P.'

_publ_section_title
;
 A concise total synthesis of (-)-cylindricine C through a stereoselective
 intramolecular aza-[3 + 3] annulation strategy.
;
_journal_issue 4
_journal_name_full 'Organic letters'
_journal_page_first 777
_journal_page_last 780
_journal_paper_doi 10.1021/ol053059p
_journal_volume 8
_journal_year 2006
_chemical_absolute_configuration ad
_chemical_formula_moiety 'C36 H45 N O4 Si'
_chemical_formula_sum 'C36 H45 N O4 Si'
_chemical_formula_weight 583.82
_chemical_name_common 05294
_chemical_name_systematic
; 
 ? 
;
_space_group_IT_number 19
_symmetry_cell_setting orthorhombic
_symmetry_space_group_name_Hall 'P 2ac 2ab'
_symmetry_space_group_name_H-M 'P 21 21 21'
_atom_sites_solution_hydrogens geom
_atom_sites_solution_primary direct
_atom_sites_solution_secondary difmap
_audit_creation_method SHELXL-97
_cell_angle_alpha 90.00
_cell_angle_beta 90.00
_cell_angle_gamma 90.00
_cell_formula_units_Z 4
_cell_length_a 8.3022(7)
_cell_length_b 14.6332(12)
_cell_length_c 26.376(2)
_cell_measurement_reflns_used 4490
_cell_measurement_temperature 173(2)
_cell_measurement_theta_max 24.99
_cell_measurement_theta_min 2.57
_cell_volume 3204.4(4)
_computing_cell_refinement 'SAINT, Bruker'
_computing_data_collection 'SMART, Bruker'
_computing_data_reduction 'SAINT, Bruker'
_computing_molecular_graphics 'SHELXTL, Bruker'
_computing_publication_material 'Bruker SHELXTL'
_computing_structure_refinement 'SHELXL-97 (Sheldrick, 1997)'
_computing_structure_solution 'SHELXS-97 (Sheldrick, 1990)'
_diffrn_ambient_temperature 173(2)
_diffrn_measured_fraction_theta_full 1.000
_diffrn_measured_fraction_theta_max 1.000
_diffrn_measurement_device_type 'Bruker SMART Platform CCD'
_diffrn_measurement_method 'area detector, omega scans per phi'
_diffrn_radiation_monochromator graphite
_diffrn_radiation_source 'normal-focus sealed tube'
_diffrn_radiation_type MoK\a
_diffrn_radiation_wavelength 0.71073
_diffrn_reflns_av_R_equivalents 0.0505
_diffrn_reflns_av_sigmaI/netI 0.0495
_diffrn_reflns_limit_h_max 8
_diffrn_reflns_limit_h_min -9
_diffrn_reflns_limit_k_max 17
_diffrn_reflns_limit_k_min -17
_diffrn_reflns_limit_l_max 31
_diffrn_reflns_limit_l_min -31
_diffrn_reflns_number 22113
_diffrn_reflns_theta_full 25.06
_diffrn_reflns_theta_max 25.06
_diffrn_reflns_theta_min 1.54
_exptl_absorpt_coefficient_mu 0.113
_exptl_absorpt_correction_T_max 0.9944
_exptl_absorpt_correction_T_min 0.9670
_exptl_absorpt_correction_type multi-scan
_exptl_absorpt_process_details 'SADABS, R. Blessing, 1995'
_exptl_crystal_colour colorless
_exptl_crystal_density_diffrn 1.210
_exptl_crystal_density_meas 0
_exptl_crystal_density_method 'not measured'
_exptl_crystal_description rod
_exptl_crystal_F_000 1256
_exptl_crystal_size_max 0.30
_exptl_crystal_size_mid 0.15
_exptl_crystal_size_min 0.05
_refine_diff_density_max 0.218
_refine_diff_density_min -0.161
_refine_diff_density_rms 0.039
_refine_ls_abs_structure_details 'Flack H D (1983), 2438 Friedel Pairs, Acta Cryst. A39, 876-881'
_refine_ls_abs_structure_Flack 0.00(14)
_refine_ls_extinction_method none
_refine_ls_goodness_of_fit_ref 1.017
_refine_ls_hydrogen_treatment riding
_refine_ls_matrix_type full
_refine_ls_number_parameters 383
_refine_ls_number_reflns 5661
_refine_ls_number_restraints 0
_refine_ls_restrained_S_all 1.017
_refine_ls_R_factor_all 0.0694
_refine_ls_R_factor_gt 0.0399
_refine_ls_shift/su_max 0.001
_refine_ls_shift/su_mean 0.000
_refine_ls_structure_factor_coef Fsqd
_refine_ls_weighting_details 'calc w=1/[\s^2^(Fo^2^)+(0.0374P)^2^+1.0006P] where P=(Fo^2^+2Fc^2^)/3'
_refine_ls_weighting_scheme calc
_refine_ls_wR_factor_gt 0.0831
_refine_ls_wR_factor_ref 0.0971
_reflns_number_gt 4298
_reflns_number_total 5661
_reflns_threshold_expression >2sigma(I)
_cod_data_source_file ol053059psi20051218_044134.cif
_cod_data_source_block 05294
_cod_depositor_comments
;
The following automatic conversions were performed:

'_symmetry_cell_setting' value 'Orthorhombic' changed to
'orthorhombic' according to
/home/saulius/struct/CIF-dictionaries/cif_core.dic dictionary named
'cif_core.dic' version 2.4.1 from 2010-06-29.

Automatic conversion script
Id: cif_fix_values 1715 2011-07-08 13:25:40Z adriana 
;
_cod_original_sg_symbol_H-M P2(1)2(1)2(1)
_cod_database_code 1505869

loop_
_symmetry_equiv_pos_as_xyz
'x, y, z'
'-x+1/2, -y, z+1/2'
'-x, y+1/2, -z+1/2'
'x+1/2, -y+1/2, -z'

loop_
_atom_site_label
_atom_site_type_symbol
_atom_site_fract_x
_atom_site_fract_y
_atom_site_fract_z
_atom_site_U_iso_or_equiv
_atom_site_adp_type
_atom_site_occupancy
_atom_site_symmetry_multiplicity
_atom_site_calc_flag
_atom_site_refinement_flags
Si1 Si 0.37036(9) 0.40957(5) 0.14250(3) 0.03263(18) Uani 1 1 d .
O1 O 1.0479(2) 0.55349(15) -0.02546(8) 0.0506(6) Uani 1 1 d .
O2 O 0.8096(2) 0.51048(13) -0.05359(7) 0.0434(5) Uani 1 1 d .
O3 O 1.0494(2) 0.70383(14) 0.04024(7) 0.0440(5) Uani 1 1 d .
O4 O 0.3803(2) 0.51644(12) 0.12353(6) 0.0336(4) Uani 1 1 d .
N1 N 0.5700(2) 0.64698(14) 0.05950(8) 0.0281(5) Uani 1 1 d .
C1 C 0.9042(3) 0.56287(19) -0.01958(10) 0.0377(7) Uani 1 1 d .
C2 C 0.8186(3) 0.61762(19) 0.01650(9) 0.0322(6) Uani 1 1 d .
C3 C 0.9041(3) 0.68717(19) 0.04490(10) 0.0332(7) Uani 1 1 d .
C4 C 0.8003(3) 0.74871(18) 0.07831(10) 0.0323(6) Uani 1 1 d .
H4 H 0.7574 0.7987 0.0563 0.039 Uiso 1 1 calc R
C5 C 0.8973(3) 0.7939(2) 0.12090(11) 0.0408(7) Uani 1 1 d .
H5A H 0.9948 0.8226 0.1063 0.049 Uiso 1 1 calc R
H5B H 0.8315 0.8428 0.1366 0.049 Uiso 1 1 calc R
C6 C 0.9478(3) 0.7257(2) 0.16189(11) 0.0442(8) Uani 1 1 d .
H6A H 1.0244 0.6811 0.1472 0.053 Uiso 1 1 calc R
H6B H 1.0038 0.7588 0.1895 0.053 Uiso 1 1 calc R
C7 C 0.8040(3) 0.6752(2) 0.18352(10) 0.0407(7) Uani 1 1 d .
H7A H 0.7341 0.7187 0.2020 0.049 Uiso 1 1 calc R
H7B H 0.8415 0.6284 0.2079 0.049 Uiso 1 1 calc R
C8 C 0.7075(3) 0.62938(19) 0.14128(9) 0.0336(6) Uani 1 1 d .
H8A H 0.6107 0.6002 0.1560 0.040 Uiso 1 1 calc R
H8B H 0.7739 0.5808 0.1256 0.040 Uiso 1 1 calc R
C9 C 0.6552(3) 0.69755(17) 0.10026(9) 0.0287(6) Uani 1 1 d .
C10 C 0.5243(3) 0.76399(19) 0.11782(11) 0.0367(7) Uani 1 1 d .
H10A H 0.5403 0.7809 0.1538 0.044 Uiso 1 1 calc R
H10B H 0.5254 0.8202 0.0970 0.044 Uiso 1 1 calc R
C11 C 0.3672(3) 0.71249(18) 0.11096(10) 0.0351(6) Uani 1 1 d .
H11A H 0.2786 0.7556 0.1033 0.042 Uiso 1 1 calc R
H11B H 0.3398 0.6786 0.1423 0.042 Uiso 1 1 calc R
C12 C 0.3918(3) 0.64615(17) 0.06690(9) 0.0301(6) Uani 1 1 d .
H12 H 0.3398 0.6725 0.0360 0.036 Uiso 1 1 calc R
C13 C 0.6496(3) 0.61079(17) 0.02055(9) 0.0285(6) Uani 1 1 d .
C14 C 0.5645(3) 0.56039(18) -0.01780(9) 0.0314(6) Uani 1 1 d .
H14 H 0.4500 0.5606 -0.0183 0.038 Uiso 1 1 calc R
C15 C 0.6460(4) 0.51332(19) -0.05270(9) 0.0359(7) Uani 1 1 d .
C16 C 0.5761(4) 0.4557(2) -0.09383(11) 0.0501(8) Uani 1 1 d .
H16A H 0.6212 0.3934 -0.0907 0.060 Uiso 1 1 calc R
H16B H 0.6120 0.4807 -0.1268 0.060 Uiso 1 1 calc R
C17 C 0.3936(4) 0.4484(2) -0.09463(11) 0.0513(8) Uani 1 1 d .
H17A H 0.3471 0.5105 -0.0976 0.062 Uiso 1 1 calc R
H17B H 0.3565 0.4221 -0.0621 0.062 Uiso 1 1 calc R
C18 C 0.3314(4) 0.3895(2) -0.13816(12) 0.0602(9) Uani 1 1 d .
H18A H 0.3807 0.3281 -0.1355 0.072 Uiso 1 1 calc R
H18B H 0.2135 0.3821 -0.1343 0.072 Uiso 1 1 calc R
C19 C 0.3647(6) 0.4263(3) -0.18913(12) 0.0827(13) Uani 1 1 d .
H19A H 0.3135 0.3874 -0.2147 0.124 Uiso 1 1 calc R
H19B H 0.4813 0.4276 -0.1949 0.124 Uiso 1 1 calc R
H19C H 0.3215 0.4885 -0.1917 0.124 Uiso 1 1 calc R
C20 C 0.3190(3) 0.55272(19) 0.07700(9) 0.0330(6) Uani 1 1 d .
H20A H 0.2003 0.5579 0.0791 0.040 Uiso 1 1 calc R
H20B H 0.3456 0.5108 0.0487 0.040 Uiso 1 1 calc R
C21 C 0.1547(3) 0.3768(2) 0.15665(10) 0.0392(7) Uani 1 1 d .
C22 C 0.0583(4) 0.3593(2) 0.10764(11) 0.0492(8) Uani 1 1 d .
H22A H -0.0549 0.3481 0.1162 0.074 Uiso 1 1 calc R
H22B H 0.1025 0.3058 0.0901 0.074 Uiso 1 1 calc R
H22C H 0.0659 0.4129 0.0855 0.074 Uiso 1 1 calc R
C23 C 0.0749(4) 0.4562(3) 0.18456(13) 0.0627(10) Uani 1 1 d .
H23A H -0.0372 0.4404 0.1923 0.094 Uiso 1 1 calc R
H23B H 0.0774 0.5109 0.1631 0.094 Uiso 1 1 calc R
H23C H 0.1331 0.4683 0.2162 0.094 Uiso 1 1 calc R
C24 C 0.1464(4) 0.2914(2) 0.19012(12) 0.0622(10) Uani 1 1 d .
H24A H 0.0335 0.2762 0.1969 0.093 Uiso 1 1 calc R
H24B H 0.2022 0.3031 0.2222 0.093 Uiso 1 1 calc R
H24C H 0.1982 0.2401 0.1726 0.093 Uiso 1 1 calc R
C25 C 0.4944(3) 0.4078(2) 0.20167(9) 0.0405(7) Uani 1 1 d .
C26 C 0.4996(4) 0.4815(2) 0.23484(10) 0.0533(9) Uani 1 1 d .
H26 H 0.4390 0.5350 0.2276 0.064 Uiso 1 1 calc R
C27 C 0.5948(5) 0.4773(3) 0.27939(12) 0.0708(12) Uani 1 1 d .
H27 H 0.5979 0.5279 0.3019 0.085 Uiso 1 1 calc R
C28 C 0.6829(4) 0.3996(3) 0.29002(13) 0.0696(11) Uani 1 1 d .
H28 H 0.7468 0.3967 0.3198 0.083 Uiso 1 1 calc R
C29 C 0.6780(4) 0.3275(3) 0.25791(13) 0.0643(11) Uani 1 1 d .
H29 H 0.7381 0.2739 0.2653 0.077 Uiso 1 1 calc R
C30 C 0.5864(4) 0.3316(2) 0.21461(11) 0.0505(9) Uani 1 1 d .
H30 H 0.5857 0.2803 0.1925 0.061 Uiso 1 1 calc R
C31 C 0.4743(3) 0.33645(19) 0.09452(10) 0.0346(7) Uani 1 1 d .
C32 C 0.4455(4) 0.2435(2) 0.08576(12) 0.0460(8) Uani 1 1 d .
H32 H 0.3601 0.2141 0.1033 0.055 Uiso 1 1 calc R
C33 C 0.5386(4) 0.1930(2) 0.05203(12) 0.0534(9) Uani 1 1 d .
H33 H 0.5175 0.1298 0.0473 0.064 Uiso 1 1 calc R
C34 C 0.6611(4) 0.2344(2) 0.02551(11) 0.0507(9) Uani 1 1 d .
H34 H 0.7231 0.2002 0.0020 0.061 Uiso 1 1 calc R
C35 C 0.6934(4) 0.3253(2) 0.03316(11) 0.0474(8) Uani 1 1 d .
H35 H 0.7782 0.3541 0.0150 0.057 Uiso 1 1 calc R
C36 C 0.6021(3) 0.3751(2) 0.06754(10) 0.0382(7) Uani 1 1 d .
H36 H 0.6273 0.4377 0.0729 0.046 Uiso 1 1 calc R

loop_
_atom_site_aniso_label
_atom_site_aniso_U_11
_atom_site_aniso_U_22
_atom_site_aniso_U_33
_atom_site_aniso_U_23
_atom_site_aniso_U_13
_atom_site_aniso_U_12
Si1 0.0270(4) 0.0437(5) 0.0272(3) 0.0025(3) -0.0018(3) -0.0057(4)
O1 0.0302(12) 0.0604(15) 0.0613(13) -0.0062(11) 0.0137(10) 0.0088(10)
O2 0.0379(12) 0.0514(13) 0.0411(11) -0.0074(10) 0.0086(9) 0.0051(10)
O3 0.0229(11) 0.0552(13) 0.0538(12) 0.0010(10) 0.0055(9) -0.0010(10)
O4 0.0329(10) 0.0416(11) 0.0264(8) 0.0006(8) -0.0024(8) -0.0030(9)
N1 0.0190(11) 0.0349(13) 0.0305(11) -0.0013(10) 0.0006(9) -0.0018(9)
C1 0.0346(18) 0.0415(18) 0.0372(15) 0.0021(13) 0.0048(13) 0.0022(13)
C2 0.0284(15) 0.0357(16) 0.0325(13) 0.0051(12) 0.0036(11) 0.0024(12)
C3 0.0210(15) 0.0425(17) 0.0362(14) 0.0100(13) 0.0019(11) 0.0016(13)
C4 0.0243(15) 0.0362(16) 0.0365(14) 0.0034(13) -0.0006(12) -0.0002(12)
C5 0.0296(17) 0.0425(17) 0.0503(16) -0.0058(14) 0.0044(13) -0.0081(14)
C6 0.0298(16) 0.061(2) 0.0418(15) -0.0056(15) -0.0043(13) -0.0111(15)
C7 0.0326(16) 0.057(2) 0.0319(15) -0.0012(14) -0.0036(12) -0.0086(15)
C8 0.0268(15) 0.0426(16) 0.0316(13) -0.0004(13) 0.0008(12) -0.0025(13)
C9 0.0213(14) 0.0349(15) 0.0299(13) -0.0044(12) -0.0003(11) -0.0013(12)
C10 0.0253(15) 0.0425(17) 0.0423(15) -0.0070(14) 0.0026(13) -0.0009(13)
C11 0.0248(14) 0.0389(16) 0.0417(15) -0.0081(13) 0.0024(13) 0.0011(13)
C12 0.0202(14) 0.0386(16) 0.0313(13) 0.0003(12) -0.0007(11) 0.0021(12)
C13 0.0273(15) 0.0326(15) 0.0256(12) 0.0056(11) 0.0010(11) 0.0037(12)
C14 0.0261(14) 0.0373(16) 0.0309(13) 0.0036(12) 0.0008(11) 0.0036(12)
C15 0.0367(17) 0.0392(17) 0.0319(14) 0.0022(13) 0.0028(12) 0.0006(14)
C16 0.061(2) 0.053(2) 0.0360(16) -0.0081(15) 0.0033(15) -0.0005(17)
C17 0.057(2) 0.0517(19) 0.0453(17) -0.0060(15) 0.0001(16) -0.0112(18)
C18 0.065(2) 0.064(2) 0.0513(18) -0.0095(18) -0.0033(17) -0.0110(18)
C19 0.116(4) 0.079(3) 0.053(2) -0.003(2) -0.018(2) -0.009(3)
C20 0.0245(15) 0.0445(17) 0.0302(13) 0.0001(12) -0.0051(11) -0.0015(13)
C21 0.0306(17) 0.0514(18) 0.0356(14) 0.0078(14) 0.0007(12) -0.0107(14)
C22 0.0324(17) 0.068(2) 0.0475(18) 0.0096(16) -0.0061(13) -0.0141(16)
C23 0.043(2) 0.085(3) 0.060(2) -0.012(2) 0.0164(16) -0.0084(19)
C24 0.046(2) 0.088(3) 0.0524(19) 0.0284(19) -0.0039(16) -0.021(2)
C25 0.0330(16) 0.060(2) 0.0284(13) 0.0068(15) -0.0018(12) -0.0127(16)
C26 0.056(2) 0.070(2) 0.0335(15) -0.0011(16) -0.0036(15) -0.0132(19)
C27 0.085(3) 0.089(3) 0.0378(17) -0.0025(19) -0.0099(19) -0.035(3)
C28 0.059(2) 0.106(3) 0.0443(19) 0.020(2) -0.0175(17) -0.026(2)
C29 0.053(2) 0.089(3) 0.051(2) 0.015(2) -0.0208(17) -0.011(2)
C30 0.0391(19) 0.072(2) 0.0404(17) 0.0098(16) -0.0096(14) -0.0047(17)
C31 0.0313(16) 0.0412(17) 0.0312(13) 0.0063(13) -0.0112(12) -0.0010(13)
C32 0.0346(18) 0.050(2) 0.0536(18) -0.0010(16) -0.0099(15) -0.0060(15)
C33 0.049(2) 0.047(2) 0.064(2) -0.0100(17) -0.0177(18) 0.0020(17)
C34 0.057(2) 0.056(2) 0.0385(16) -0.0083(16) -0.0103(16) 0.0191(18)
C35 0.049(2) 0.056(2) 0.0370(16) 0.0060(15) 0.0055(14) 0.0134(17)
C36 0.0391(17) 0.0397(16) 0.0358(14) 0.0029(13) 0.0007(13) 0.0022(14)

loop_
_atom_type_symbol
_atom_type_description
_atom_type_scat_dispersion_real
_atom_type_scat_dispersion_imag
_atom_type_scat_source
C C 0.0033 0.0016 'International Tables Vol C Tables 4.2.6.8 and 6.1.1.4'
H H 0.0000 0.0000 'International Tables Vol C Tables 4.2.6.8 and 6.1.1.4'
N N 0.0061 0.0033 'International Tables Vol C Tables 4.2.6.8 and 6.1.1.4'
O O 0.0106 0.0060 'International Tables Vol C Tables 4.2.6.8 and 6.1.1.4'
Si Si 0.0817 0.0704 'International Tables Vol C Tables 4.2.6.8 and 6.1.1.4'

loop_
_geom_angle_atom_site_label_1
_geom_angle_atom_site_label_2
_geom_angle_atom_site_label_3
_geom_angle
O4 Si1 C31 108.39(11)
O4 Si1 C25 103.87(12)
C31 Si1 C25 107.63(13)
O4 Si1 C21 110.42(12)
C31 Si1 C21 115.21(13)
C25 Si1 C21 110.67(12)
C15 O2 C1 121.7(2)
C20 O4 Si1 126.57(16)
C13 N1 C9 121.4(2)
C13 N1 C12 126.1(2)
C9 N1 C12 112.43(19)
O1 C1 O2 113.8(2)
O1 C1 C2 129.6(3)
O2 C1 C2 116.6(2)
C13 C2 C1 120.3(2)
C13 C2 C3 119.8(2)
C1 C2 C3 119.5(2)
O3 C3 C2 124.4(2)
O3 C3 C4 119.5(2)
C2 C3 C4 115.8(2)
C3 C4 C9 112.0(2)
C3 C4 C5 112.4(2)
C9 C4 C5 110.3(2)
C3 C4 H4 107.3
C9 C4 H4 107.3
C5 C4 H4 107.3
C6 C5 C4 112.4(2)
C6 C5 H5A 109.1
C4 C5 H5A 109.1
C6 C5 H5B 109.1
C4 C5 H5B 109.1
H5A C5 H5B 107.9
C7 C6 C5 111.6(2)
C7 C6 H6A 109.3
C5 C6 H6A 109.3
C7 C6 H6B 109.3
C5 C6 H6B 109.3
H6A C6 H6B 108.0
C6 C7 C8 110.7(2)
C6 C7 H7A 109.5
C8 C7 H7A 109.5
C6 C7 H7B 109.5
C8 C7 H7B 109.5
H7A C7 H7B 108.1
C7 C8 C9 112.2(2)
C7 C8 H8A 109.2
C9 C8 H8A 109.2
C7 C8 H8B 109.2
C9 C8 H8B 109.2
H8A C8 H8B 107.9
N1 C9 C10 101.4(2)
N1 C9 C4 110.1(2)
C10 C9 C4 111.2(2)
N1 C9 C8 108.7(2)
C10 C9 C8 113.6(2)
C4 C9 C8 111.2(2)
C11 C10 C9 105.0(2)
C11 C10 H10A 110.7
C9 C10 H10A 110.7
C11 C10 H10B 110.7
C9 C10 H10B 110.7
H10A C10 H10B 108.8
C10 C11 C12 107.0(2)
C10 C11 H11A 110.3
C12 C11 H11A 110.3
C10 C11 H11B 110.3
C12 C11 H11B 110.3
H11A C11 H11B 108.6
N1 C12 C20 115.2(2)
N1 C12 C11 103.1(2)
C20 C12 C11 112.7(2)
N1 C12 H12 108.6
C20 C12 H12 108.6
C11 C12 H12 108.6
N1 C13 C2 121.6(2)
N1 C13 C14 120.2(2)
C2 C13 C14 118.2(2)
C15 C14 C13 120.1(2)
C15 C14 H14 120.0
C13 C14 H14 120.0
C14 C15 O2 122.3(2)
C14 C15 C16 126.6(3)
O2 C15 C16 111.0(2)
C15 C16 C17 116.0(3)
C15 C16 H16A 108.3
C17 C16 H16A 108.3
C15 C16 H16B 108.3
C17 C16 H16B 108.3
H16A C16 H16B 107.4
C16 C17 C18 112.8(3)
C16 C17 H17A 109.0
C18 C17 H17A 109.0
C16 C17 H17B 109.0
C18 C17 H17B 109.0
H17A C17 H17B 107.8
C19 C18 C17 114.6(3)
C19 C18 H18A 108.6
C17 C18 H18A 108.6
C19 C18 H18B 108.6
C17 C18 H18B 108.6
H18A C18 H18B 107.6
C18 C19 H19A 109.5
C18 C19 H19B 109.5
H19A C19 H19B 109.5
C18 C19 H19C 109.5
H19A C19 H19C 109.5
H19B C19 H19C 109.5
O4 C20 C12 110.0(2)
O4 C20 H20A 109.7
C12 C20 H20A 109.7
O4 C20 H20B 109.7
C12 C20 H20B 109.7
H20A C20 H20B 108.2
C23 C21 C24 108.9(2)
C23 C21 C22 107.8(3)
C24 C21 C22 108.9(2)
C23 C21 Si1 108.3(2)
C24 C21 Si1 111.3(2)
C22 C21 Si1 111.61(18)
C21 C22 H22A 109.5
C21 C22 H22B 109.5
H22A C22 H22B 109.5
C21 C22 H22C 109.5
H22A C22 H22C 109.5
H22B C22 H22C 109.5
C21 C23 H23A 109.5
C21 C23 H23B 109.5
H23A C23 H23B 109.5
C21 C23 H23C 109.5
H23A C23 H23C 109.5
H23B C23 H23C 109.5
C21 C24 H24A 109.5
C21 C24 H24B 109.5
H24A C24 H24B 109.5
C21 C24 H24C 109.5
H24A C24 H24C 109.5
H24B C24 H24C 109.5
C26 C25 C30 116.7(3)
C26 C25 Si1 122.1(2)
C30 C25 Si1 121.2(2)
C25 C26 C27 120.4(3)
C25 C26 H26 119.8
C27 C26 H26 119.8
C28 C27 C26 119.9(3)
C28 C27 H27 120.0
C26 C27 H27 120.0
C29 C28 C27 119.9(3)
C29 C28 H28 120.0
C27 C28 H28 120.0
C28 C29 C30 120.2(4)
C28 C29 H29 119.9
C30 C29 H29 119.9
C29 C30 C25 122.8(3)
C29 C30 H30 118.6
C25 C30 H30 118.6
C36 C31 C32 116.1(3)
C36 C31 Si1 117.6(2)
C32 C31 Si1 126.1(2)
C33 C32 C31 121.8(3)
C33 C32 H32 119.1
C31 C32 H32 119.1
C34 C33 C32 120.2(3)
C34 C33 H33 119.9
C32 C33 H33 119.9
C35 C34 C33 119.8(3)
C35 C34 H34 120.1
C33 C34 H34 120.1
C34 C35 C36 119.9(3)
C34 C35 H35 120.1
C36 C35 H35 120.1
C35 C36 C31 122.3(3)
C35 C36 H36 118.9
C31 C36 H36 118.9

loop_
_geom_bond_atom_site_label_1
_geom_bond_atom_site_label_2
_geom_bond_distance
Si1 O4 1.6440(19)
Si1 C31 1.868(3)
Si1 C25 1.870(3)
Si1 C21 1.890(3)
O1 C1 1.210(3)
O2 C15 1.360(3)
O2 C1 1.418(3)
O3 C3 1.236(3)
O4 C20 1.431(3)
N1 C13 1.331(3)
N1 C9 1.484(3)
N1 C12 1.493(3)
C1 C2 1.433(4)
C2 C13 1.411(4)
C2 C3 1.449(4)
C3 C4 1.527(4)
C4 C9 1.532(3)
C4 C5 1.532(4)
C4 H4 1.0000
C5 C6 1.530(4)
C5 H5A 0.9900
C5 H5B 0.9900
C6 C7 1.516(4)
C6 H6A 0.9900
C6 H6B 0.9900
C7 C8 1.528(4)
C7 H7A 0.9900
C7 H7B 0.9900
C8 C9 1.534(3)
C8 H8A 0.9900
C8 H8B 0.9900
C9 C10 1.530(4)
C10 C11 1.517(4)
C10 H10A 0.9900
C10 H10B 0.9900
C11 C12 1.528(3)
C11 H11A 0.9900
C11 H11B 0.9900
C12 C20 1.518(4)
C12 H12 1.0000
C13 C14 1.438(4)
C14 C15 1.334(4)
C14 H14 0.9500
C15 C16 1.491(4)
C16 C17 1.519(4)
C16 H16A 0.9900
C16 H16B 0.9900
C17 C18 1.526(4)
C17 H17A 0.9900
C17 H17B 0.9900
C18 C19 1.475(4)
C18 H18A 0.9900
C18 H18B 0.9900
C19 H19A 0.9800
C19 H19B 0.9800
C19 H19C 0.9800
C20 H20A 0.9900
C20 H20B 0.9900
C21 C23 1.527(4)
C21 C24 1.532(4)
C21 C22 1.542(4)
C22 H22A 0.9800
C22 H22B 0.9800
C22 H22C 0.9800
C23 H23A 0.9800
C23 H23B 0.9800
C23 H23C 0.9800
C24 H24A 0.9800
C24 H24B 0.9800
C24 H24C 0.9800
C25 C26 1.390(4)
C25 C30 1.394(4)
C26 C27 1.417(4)
C26 H26 0.9500
C27 C28 1.381(5)
C27 H27 0.9500
C28 C29 1.354(5)
C28 H28 0.9500
C29 C30 1.373(4)
C29 H29 0.9500
C30 H30 0.9500
C31 C36 1.397(4)
C31 C32 1.400(4)
C32 C33 1.391(4)
C32 H32 0.9500
C33 C34 1.375(5)
C33 H33 0.9500
C34 C35 1.372(4)
C34 H34 0.9500
C35 C36 1.389(4)
C35 H35 0.9500
C36 H36 0.9500

loop_
_geom_torsion_atom_site_label_1
_geom_torsion_atom_site_label_2
_geom_torsion_atom_site_label_3
_geom_torsion_atom_site_label_4
_geom_torsion
C31 Si1 O4 C20 59.0(2)
C25 Si1 O4 C20 173.3(2)
C21 Si1 O4 C20 -68.0(2)
C15 O2 C1 O1 -179.4(2)
C15 O2 C1 C2 1.2(4)
O1 C1 C2 C13 -172.8(3)
O2 C1 C2 C13 6.5(4)
O1 C1 C2 C3 13.9(5)
O2 C1 C2 C3 -166.8(2)
C13 C2 C3 O3 -173.0(3)
C1 C2 C3 O3 0.3(4)
C13 C2 C3 C4 0.5(4)
C1 C2 C3 C4 173.8(2)
O3 C3 C4 C9 -152.6(2)
C2 C3 C4 C9 33.5(3)
O3 C3 C4 C5 -27.8(3)
C2 C3 C4 C5 158.3(2)
C3 C4 C5 C6 -71.1(3)
C9 C4 C5 C6 54.6(3)
C4 C5 C6 C7 -55.4(3)
C5 C6 C7 C8 54.7(3)
C6 C7 C8 C9 -55.4(3)
C13 N1 C9 C10 151.6(2)
C12 N1 C9 C10 -26.1(3)
C13 N1 C9 C4 33.7(3)
C12 N1 C9 C4 -143.9(2)
C13 N1 C9 C8 -88.4(3)
C12 N1 C9 C8 94.0(2)
C3 C4 C9 N1 -48.9(3)
C5 C4 C9 N1 -174.9(2)
C3 C4 C9 C10 -160.6(2)
C5 C4 C9 C10 73.5(3)
C3 C4 C9 C8 71.7(3)
C5 C4 C9 C8 -54.3(3)
C7 C8 C9 N1 177.0(2)
C7 C8 C9 C10 -70.8(3)
C7 C8 C9 C4 55.6(3)
N1 C9 C10 C11 32.9(2)
C4 C9 C10 C11 150.0(2)
C8 C9 C10 C11 -83.6(3)
C9 C10 C11 C12 -29.5(3)
C13 N1 C12 C20 67.8(3)
C9 N1 C12 C20 -114.7(2)
C13 N1 C12 C11 -169.0(2)
C9 N1 C12 C11 8.4(3)
C10 C11 C12 N1 13.3(3)
C10 C11 C12 C20 138.0(2)
C9 N1 C13 C2 0.9(4)
C12 N1 C13 C2 178.2(2)
C9 N1 C13 C14 178.6(2)
C12 N1 C13 C14 -4.1(4)
C1 C2 C13 N1 167.1(2)
C3 C2 C13 N1 -19.6(4)
C1 C2 C13 C14 -10.6(4)
C3 C2 C13 C14 162.6(2)
N1 C13 C14 C15 -170.4(2)
C2 C13 C14 C15 7.4(4)
C13 C14 C15 O2 0.2(4)
C13 C14 C15 C16 178.1(3)
C1 O2 C15 C14 -4.6(4)
C1 O2 C15 C16 177.2(2)
C14 C15 C16 C17 -1.9(5)
O2 C15 C16 C17 176.2(3)
C15 C16 C17 C18 179.2(3)
C16 C17 C18 C19 -64.5(4)
Si1 O4 C20 C12 -164.14(17)
N1 C12 C20 O4 63.2(3)
C11 C12 C20 O4 -54.7(3)
O4 Si1 C21 C23 -41.7(2)
C31 Si1 C21 C23 -164.86(19)
C25 Si1 C21 C23 72.8(2)
O4 Si1 C21 C24 -161.3(2)
C31 Si1 C21 C24 75.5(2)
C25 Si1 C21 C24 -46.9(3)
O4 Si1 C21 C22 76.8(2)
C31 Si1 C21 C22 -46.4(3)
C25 Si1 C21 C22 -168.8(2)
O4 Si1 C25 C26 34.7(3)
C31 Si1 C25 C26 149.5(2)
C21 Si1 C25 C26 -83.8(3)
O4 Si1 C25 C30 -145.4(2)
C31 Si1 C25 C30 -30.6(3)
C21 Si1 C25 C30 96.1(3)
C30 C25 C26 C27 -0.1(4)
Si1 C25 C26 C27 179.8(2)
C25 C26 C27 C28 -0.1(5)
C26 C27 C28 C29 -0.1(5)
C27 C28 C29 C30 0.4(5)
C28 C29 C30 C25 -0.6(5)
C26 C25 C30 C29 0.4(5)
Si1 C25 C30 C29 -179.5(3)
O4 Si1 C31 C36 30.4(2)
C25 Si1 C31 C36 -81.3(2)
C21 Si1 C31 C36 154.70(19)
O4 Si1 C31 C32 -155.3(2)
C25 Si1 C31 C32 92.9(3)
C21 Si1 C31 C32 -31.1(3)
C36 C31 C32 C33 -0.2(4)
Si1 C31 C32 C33 -174.5(2)
C31 C32 C33 C34 -1.1(4)
C32 C33 C34 C35 1.3(4)
C33 C34 C35 C36 -0.2(4)
C34 C35 C36 C31 -1.2(4)
C32 C31 C36 C35 1.4(4)
Si1 C31 C36 C35 176.2(2)

loop_
_cod_related_entry_id
_cod_related_entry_code
_cod_related_entry_database
1 30651682 ChemSpider
